data_8107699
loop_
_publ_author_name
'Wang, Zhi-Yong'
'Lu, Wan-Li'
'Zhou, Xu'
'Yang, Xian-Jiong'
'Zhang, Qi-Long'
'Xu, Hong'

_publ_section_title
;
 Crystal structure of
 1,4-dibromo-2,5-bis(2-methoxyethoxy)benzene-1,4-diol, C12H16Br2O4
;
_journal_issue 6
_journal_name_full 'Zeitschrift f\"ur Kristallographie - New Crystal Structures'
_journal_page_first 1193
_journal_page_last 1194
_journal_paper_doi 10.1515/ncrs-2023-0394
_journal_volume 238
_journal_year 2023
_chemical_formula_moiety 'C12 H16 Br2 O4'
_chemical_formula_sum 'C12 H16 Br2 O4'
_chemical_formula_weight 384.07
_space_group_crystal_system monoclinic
_space_group_IT_number 14
_space_group_name_Hall '-P 2yn'
_space_group_name_H-M_alt 'P 1 21/n 1'
_atom_sites_solution_hydrogens geom
_cell_angle_alpha 90
_cell_angle_beta 91.209(12)
_cell_angle_gamma 90
_cell_formula_units_Z 2
_cell_length_a 12.594(5)
_cell_length_b 4.4613(16)
_cell_length_c 12.878(4)
_cell_measurement_reflns_used 1564
_cell_measurement_temperature 273(2)
_cell_measurement_theta_max 28.27
_cell_measurement_theta_min 3.16
_cell_volume 723.4(4)
_computing_cell_refinement 'SAINT (Brucker, 2012)[2]'
_computing_data_collection 'APEX2 (Brucker, 2012)[2]'
_computing_data_reduction 'SAINT (Brucker, 2012)[2]'
_computing_molecular_graphics 'Diamond 4.0[4]'
_computing_publication_material 'Olex2 (Dolomanov et al., 2009)[1]'
_computing_structure_refinement 'ShelXL (Sheldrick, 2015)[3]'
_diffrn_ambient_temperature 273.15
_diffrn_measured_fraction_theta_full 0.987
_diffrn_measured_fraction_theta_max 0.987
_diffrn_measurement_device_type 'Bruker APEX-II CCD'
_diffrn_measurement_method '\f and \w scans'
_diffrn_radiation_type MoK\a
_diffrn_radiation_wavelength 0.71073
_diffrn_reflns_av_R_equivalents 0.0659
_diffrn_reflns_av_unetI/netI 0.0754
_diffrn_reflns_Laue_measured_fraction_full 0.987
_diffrn_reflns_Laue_measured_fraction_max 0.987
_diffrn_reflns_limit_h_max 14
_diffrn_reflns_limit_h_min -8
_diffrn_reflns_limit_k_max 5
_diffrn_reflns_limit_k_min -5
_diffrn_reflns_limit_l_max 15
_diffrn_reflns_limit_l_min -15
_diffrn_reflns_number 4000
_diffrn_reflns_point_group_measured_fraction_full 0.987
_diffrn_reflns_point_group_measured_fraction_max 0.987
_diffrn_reflns_theta_full 24.995
_diffrn_reflns_theta_max 24.995
_diffrn_reflns_theta_min 3.164
_diffrn_standards_number 0
_exptl_absorpt_coefficient_mu 5.606
_exptl_absorpt_correction_T_max 0.9799
_exptl_absorpt_correction_T_min 0.9782
_exptl_absorpt_correction_type multi-scan
_exptl_crystal_colour colourless
_exptl_crystal_density_diffrn 1.763
_exptl_crystal_description block
_exptl_crystal_F_000 380
_exptl_crystal_size_max 0.16
_exptl_crystal_size_mid 0.14
_exptl_crystal_size_min 0.13
_refine_diff_density_max 0.394
_refine_diff_density_min -0.463
_refine_diff_density_rms 0.096
_refine_ls_extinction_coef .
_refine_ls_extinction_method none
_refine_ls_goodness_of_fit_ref 1.035
_refine_ls_hydrogen_treatment constr
_refine_ls_matrix_type full
_refine_ls_number_parameters 83
_refine_ls_number_reflns 1256
_refine_ls_number_restraints 0
_refine_ls_restrained_S_all 1.035
_refine_ls_R_factor_all 0.0735
_refine_ls_R_factor_gt 0.0450
_refine_ls_shift/su_max 0.001
_refine_ls_shift/su_mean 0.000
_refine_ls_structure_factor_coef Fsqd
_refine_ls_weighting_details 'w=1/[\s^2^(Fo^2^)+(0.0441P)^2^] where P=(Fo^2^+2Fc^2^)/3'
_refine_ls_weighting_scheme calc
_refine_ls_wR_factor_gt 0.1000
_refine_ls_wR_factor_ref 0.1103
_reflns_Friedel_coverage 0.000
_reflns_Friedel_fraction_full .
_reflns_Friedel_fraction_max .
_reflns_number_gt 883
_reflns_number_total 1256
_reflns_threshold_expression 'I > 2\s(I)'
_cod_data_source_file suppl_j_ncrs-2023-0394_suppl_001.cif
_cod_data_source_block m
_cod_database_code 8107699
_shelx_space_group_comment
;
The symmetry employed for this shelxl refinement is uniquely defined
by the following loop, which should always be used as a source of
symmetry information in preference to the above space-group names.
They are only intended as comments.
;
_shelx_estimated_absorpt_t_max 0.529
_shelx_estimated_absorpt_t_min 0.467
_olex2_refinement_description
;
1. Fixed Uiso
 At 1.2 times of:
  All C(H) groups, All C(H,H) groups
 At 1.5 times of:
  All C(H,H,H) groups
2.a Secondary CH2 refined with riding coordinates:
 C2(H2A,H2B), C3(H3A,H3B)
2.b Aromatic/amide H refined with riding coordinates:
 C5(H5)
2.c Idealised Me refined as rotating group:
 C1(H1A,H1B,H1C)
;
_olex2_submission_special_instructions 'No special instructions were received'

loop_
_space_group_symop_operation_xyz
'x, y, z'
'-x+1/2, y+1/2, -z+1/2'
'-x, -y, -z'
'x-1/2, -y-1/2, z-1/2'

loop_
_atom_site_label
_atom_site_type_symbol
_atom_site_fract_x
_atom_site_fract_y
_atom_site_fract_z
_atom_site_U_iso_or_equiv
_atom_site_adp_type
_atom_site_occupancy
_atom_site_site_symmetry_order
_atom_site_calc_flag
_atom_site_refinement_flags_posn
_atom_site_refinement_flags_adp
_atom_site_refinement_flags_occupancy
_atom_site_disorder_assembly
_atom_site_disorder_group
Br1 Br 1.19091(5) 0.22701(13) 0.64583(4) 0.0550(3) Uani 1 1 d . . . . .
O2 O 0.7896(3) 0.4046(8) 0.5450(3) 0.0479(10) Uani 1 1 d . . . . .
O1 O 0.5907(3) 0.3804(9) 0.6528(3) 0.0630(11) Uani 1 1 d . . . . .
C1 C 0.4789(5) 0.3470(15) 0.6446(6) 0.080(2) Uani 1 1 d . . . . .
H1A H 0.4577 0.3365 0.5726 0.119 Uiso 1 1 calc GR . . . .
H1B H 0.4452 0.5156 0.6764 0.119 Uiso 1 1 calc GR . . . .
H1C H 0.4582 0.1662 0.6791 0.119 Uiso 1 1 calc GR . . . .
C2 C 0.6449(5) 0.1354(12) 0.6104(4) 0.0488(15) Uani 1 1 d . . . . .
H2A H 0.6238 0.1116 0.5380 0.059 Uiso 1 1 calc R . . . .
H2B H 0.6257 -0.0462 0.6470 0.059 Uiso 1 1 calc R . . . .
C3 C 0.7619(5) 0.1801(11) 0.6187(4) 0.0443(14) Uani 1 1 d . . . . .
H3A H 0.7820 0.2440 0.6884 0.053 Uiso 1 1 calc R . . . .
H3B H 0.7985 -0.0059 0.6039 0.053 Uiso 1 1 calc R . . . .
C4 C 0.8939(4) 0.4446(11) 0.5251(4) 0.0364(12) Uani 1 1 d . . . . .
C6 C 1.0814(4) 0.3853(11) 0.5603(4) 0.0371(12) Uani 1 1 d . . . . .
C5 C 0.9769(4) 0.3302(10) 0.5863(4) 0.0393(13) Uani 1 1 d . . . . .
H5 H 0.9622 0.2164 0.6447 0.047 Uiso 1 1 calc R . . . .

loop_
_atom_site_aniso_label
_atom_site_aniso_U_11
_atom_site_aniso_U_22
_atom_site_aniso_U_33
_atom_site_aniso_U_23
_atom_site_aniso_U_13
_atom_site_aniso_U_12
Br1 0.0394(4) 0.0746(5) 0.0505(4) 0.0145(3) -0.0074(3) 0.0056(3)
O2 0.032(2) 0.056(2) 0.056(2) 0.0181(18) 0.0054(18) -0.0023(19)
O1 0.044(3) 0.071(3) 0.074(3) -0.026(2) 0.012(2) -0.007(2)
C1 0.044(4) 0.100(5) 0.095(5) -0.014(4) 0.015(4) -0.010(4)
C2 0.045(4) 0.044(3) 0.058(3) 0.004(3) 0.006(3) -0.011(3)
C3 0.043(4) 0.040(3) 0.050(3) 0.005(2) 0.004(3) -0.001(3)
C4 0.026(3) 0.041(3) 0.042(3) 0.001(2) -0.002(2) 0.000(2)
C6 0.035(3) 0.040(3) 0.036(3) 0.001(2) -0.006(2) 0.007(2)
C5 0.042(3) 0.041(3) 0.035(3) 0.007(2) -0.001(2) 0.003(3)

loop_
_atom_type_symbol
_atom_type_description
_atom_type_scat_dispersion_real
_atom_type_scat_dispersion_imag
_atom_type_scat_source
C C 0.0033 0.0016 'International Tables Vol C Tables 4.2.6.8 and 6.1.1.4'
H H 0.0000 0.0000 'International Tables Vol C Tables 4.2.6.8 and 6.1.1.4'
O O 0.0106 0.0060 'International Tables Vol C Tables 4.2.6.8 and 6.1.1.4'
Br Br -0.2901 2.4595 'International Tables Vol C Tables 4.2.6.8 and 6.1.1.4'

loop_
_geom_angle_atom_site_label_1
_geom_angle_atom_site_label_2
_geom_angle_atom_site_label_3
_geom_angle
_geom_angle_site_symmetry_1
_geom_angle_site_symmetry_3
C4 O2 C3 118.0(4) . .
C2 O1 C1 112.3(4) . .
O1 C1 H1A 109.5 . .
O1 C1 H1B 109.5 . .
O1 C1 H1C 109.5 . .
H1A C1 H1B 109.5 . .
H1A C1 H1C 109.5 . .
H1B C1 H1C 109.5 . .
O1 C2 H2A 109.5 . .
O1 C2 H2B 109.5 . .
O1 C2 C3 110.9(4) . .
H2A C2 H2B 108.1 . .
C3 C2 H2A 109.5 . .
C3 C2 H2B 109.5 . .
O2 C3 C2 107.6(4) . .
O2 C3 H3A 110.2 . .
O2 C3 H3B 110.2 . .
C2 C3 H3A 110.2 . .
C2 C3 H3B 110.2 . .
H3A C3 H3B 108.5 . .
O2 C4 C6 117.4(4) . 3_766
O2 C4 C5 124.3(4) . .
C6 C4 C5 118.3(5) 3_766 .
C4 C6 Br1 119.9(4) 3_766 .
C4 C6 C5 121.5(4) 3_766 .
C5 C6 Br1 118.6(4) . .
C4 C5 H5 119.9 . .
C6 C5 C4 120.2(4) . .
C6 C5 H5 119.9 . .

loop_
_geom_bond_atom_site_label_1
_geom_bond_atom_site_label_2
_geom_bond_distance
_geom_bond_site_symmetry_2
Br1 C6 1.885(5) .
O2 C3 1.428(6) .
O2 C4 1.355(6) .
O1 C1 1.417(7) .
O1 C2 1.405(7) .
C1 H1A 0.9600 .
C1 H1B 0.9600 .
C1 H1C 0.9600 .
C2 H2A 0.9700 .
C2 H2B 0.9700 .
C2 C3 1.489(8) .
C3 H3A 0.9700 .
C3 H3B 0.9700 .
C4 C6 1.377(7) 3_766
C4 C5 1.393(7) .
C6 C4 1.377(7) 3_766
C6 C5 1.386(7) .
C5 H5 0.9300 .

loop_
_geom_torsion_atom_site_label_1
_geom_torsion_atom_site_label_2
_geom_torsion_atom_site_label_3
_geom_torsion_atom_site_label_4
_geom_torsion
_geom_torsion_site_symmetry_1
_geom_torsion_site_symmetry_2
_geom_torsion_site_symmetry_3
_geom_torsion_site_symmetry_4
Br1 C6 C5 C4 179.7(4) . . . .
O2 C4 C5 C6 -179.4(4) . . . .
O1 C2 C3 O2 -72.5(5) . . . .
C1 O1 C2 C3 179.1(5) . . . .
C3 O2 C4 C6 166.9(4) . . . 3_766
C3 O2 C4 C5 -14.4(7) . . . .
C4 O2 C3 C2 -168.3(4) . . . .
C4 C6 C5 C4 0.7(8) 3_766 . . .
C6 C4 C5 C6 -0.7(8) 3_766 . . .
